data_9011311
loop_
_publ_author_name
'Kruger, H.'
'Kahlenberg, V.'
'Friese, K.'

_publ_section_title
;
 Na2Si3O7: an incommensurate structure with crenel-type modulation functions,
 refined from a twinned crystal
;
_journal_issue 3
_journal_name_full 'Acta Crystallographica, Section B'
_journal_page_first 440
_journal_page_last 446
_journal_paper_doi 10.1107/S010876810600663X
_journal_volume 62
_journal_year 2006
_chemical_formula_structural Na2Si3O7
_chemical_formula_sum 'Na O3.5 Si1.5'
_space_group_IT_number 15
_symmetry_space_group_name_Hall '-C 2yc'
_symmetry_space_group_name_H-M 'C 1 2/c 1'
_cell_angle_alpha 90
_cell_angle_beta 90.26
_cell_angle_gamma 90
_cell_length_a 20.416
_cell_length_b 6.4987
_cell_length_c 4.9294
_cell_formula_units_Z 8
_cell_volume 654.014
_database_code_amcsd 0009936
_exptl_crystal_density_diffrn 2.460
_cod_original_formula_sum 'Na Si1.5 O3.5'
_cod_database_code 9011311
_amcsd_formula_title Na2Si3O7

loop_
_space_group_symop_operation_xyz
x,y,z
1/2+x,1/2+y,z
x,-y,1/2+z
1/2+x,1/2-y,1/2+z
-x,y,1/2-z
1/2-x,1/2+y,1/2-z
-x,-y,-z
1/2-x,1/2-y,-z

loop_
_atom_site_aniso_label
_atom_site_aniso_U_11
_atom_site_aniso_U_22
_atom_site_aniso_U_33
_atom_site_aniso_U_12
_atom_site_aniso_U_13
_atom_site_aniso_U_23
Na 0.03720 0.02340 0.01840 -0.00120 0.00110 -0.00220
Si1 0.02430 0.02010 0.02080 -0.00230 0.00340 -0.00100
Si2 0.02170 0.01840 0.01300 0.00080 0.00160 0.00050
O1 0.04000 0.02260 0.02250 0.00100 0.00300 -0.00100
O2 0.03100 0.02100 0.01290 0.00320 -0.00230 -0.00200
O3 0.05200 0.02700 0.01200 -0.00900 0.00100 0.00500
O4 0.02600 0.02800 0.02800 -0.00370 0.00000 0.00400

loop_
_atom_site_label
_atom_site_fract_x
_atom_site_fract_y
_atom_site_fract_z
_atom_site_occupancy
_atom_site_U_iso_or_equiv
Na 0.29570 0.35150 0.26530 1.00000 0.02630
Si1 0.13414 0.35810 0.20130 1.00000 0.02180
Si2 0.00000 0.13590 0.18550 0.50000 0.01770
O1 0.35972 0.06660 0.11990 1.00000 0.02830
O2 0.19026 0.19840 0.25670 1.00000 0.02160
O3 -0.01370 -0.06070 0.37810 0.50000 0.03030
O4 0.06199 0.26640 0.24260 1.00000 0.02730

loop_
_cod_related_entry_id
_cod_related_entry_database
_cod_related_entry_code
1 AMCSD 0009936
